data_7704936
loop_
_publ_author_name
'Jatmika, Catur'
'Goshima, Kenta'
'Wakabayashi, Kazumo'
'Akiyama, Naoki'
'Hirota, Shun'
'Matsuo, Takashi'

_publ_section_title
;
 Second-coordination sphere effects on the reactivities of
 Hoveyda-Grubbs-type catalysts: a ligand exchange study using phenolic
 moiety-functionalized ligands.
;
_journal_issue 33
_journal_name_full 'Dalton transactions (Cambridge, England : 2003)'
_journal_page_first 11618
_journal_page_last 11627
_journal_paper_doi 10.1039/d0dt02353a
_journal_volume 49
_journal_year 2020
_chemical_formula_moiety 'C35 H42 Cl8 N2 O3 Ru'
_chemical_formula_sum 'C35 H42 Cl8 N2 O3 Ru'
_chemical_formula_weight 923.42
_space_group_crystal_system monoclinic
_space_group_IT_number 14
_space_group_name_Hall '-P 2ybc'
_space_group_name_H-M_alt 'P 1 21/c 1'
_atom_sites_solution_hydrogens geom
_atom_sites_solution_primary direct
_atom_sites_solution_secondary difmap
_audit_update_record
;
2020-04-29 deposited with the CCDC.	2020-07-24 downloaded from the CCDC.
;
_cell_angle_alpha 90.0000
_cell_angle_beta 97.173(7)
_cell_angle_gamma 90.0000
_cell_formula_units_Z 4
_cell_length_a 11.8969(2)
_cell_length_b 14.0550(3)
_cell_length_c 24.9163(5)
_cell_measurement_reflns_used 65004
_cell_measurement_temperature 123
_cell_measurement_theta_max 27.48
_cell_measurement_theta_min 2.19
_cell_volume 4133.67(15)
_computing_cell_refinement 'RAPID AUTO'
_computing_data_collection 'RAPID AUTO (Rigaku, ????)'
_computing_data_reduction 'RAPID AUTO'
_computing_molecular_graphics 'CrystalStructure 4.3'
_computing_publication_material 'CrystalStructure 4.3 (Rigaku, 2019)'
_computing_structure_refinement 'SHELXL Version 2018/3 (Sheldrick, 2008)'
_computing_structure_solution 'SHELXT Version 2018/2 (Sheldrick, 2014)'
_diffrn_ambient_temperature 123
_diffrn_detector_area_resol_mean 10.000
_diffrn_measured_fraction_theta_full 0.999
_diffrn_measured_fraction_theta_max 0.999
_diffrn_measurement_device_type 'Rigaku R-AXIS RAPID'
_diffrn_measurement_method \w
_diffrn_radiation_type 'Mo K\a'
_diffrn_radiation_wavelength 0.71075
_diffrn_reflns_av_R_equivalents 0.0198
_diffrn_reflns_av_unetI/netI 0.0105
_diffrn_reflns_Laue_measured_fraction_full 0.999
_diffrn_reflns_Laue_measured_fraction_max 0.999
_diffrn_reflns_limit_h_max 15
_diffrn_reflns_limit_h_min -15
_diffrn_reflns_limit_k_max 18
_diffrn_reflns_limit_k_min -18
_diffrn_reflns_limit_l_max 32
_diffrn_reflns_limit_l_min -32
_diffrn_reflns_number 68963
_diffrn_reflns_point_group_measured_fraction_full 0.999
_diffrn_reflns_point_group_measured_fraction_max 0.999
_diffrn_reflns_theta_full 25.242
_diffrn_reflns_theta_max 27.482
_diffrn_reflns_theta_min 2.530
_diffrn_standards_number 0
_exptl_absorpt_coefficient_mu 0.931
_exptl_absorpt_correction_T_max 0.894
_exptl_absorpt_correction_T_min 0.756
_exptl_absorpt_correction_type multi-scan
_exptl_absorpt_process_details 'ABSCOR (Rigaku, 1995)'
_exptl_crystal_colour green
_exptl_crystal_density_diffrn 1.484
_exptl_crystal_density_method 'not measured'
_exptl_crystal_description prism
_exptl_crystal_F_000 1880.00
_exptl_crystal_size_max 0.240
_exptl_crystal_size_mid 0.220
_exptl_crystal_size_min 0.120
_refine_diff_density_max 1.29
_refine_diff_density_min -0.93
_refine_ls_extinction_method none
_refine_ls_goodness_of_fit_ref 1.107
_refine_ls_hydrogen_treatment constr
_refine_ls_number_parameters 449
_refine_ls_number_reflns 9475
_refine_ls_number_restraints 0
_refine_ls_R_factor_all 0.0395
_refine_ls_R_factor_gt 0.0379
_refine_ls_shift/su_max 0.002
_refine_ls_structure_factor_coef Fsqd
_refine_ls_weighting_details 'w = 1/[\s^2^(Fo^2^)+(0.0531P)^2^+4.9720P] where P=(Fo^2^+2Fc^2^)/3'
_refine_ls_weighting_scheme calc
_refine_ls_wR_factor_gt 0.0988
_refine_ls_wR_factor_ref 0.1000
_reflns_Friedel_coverage 0.000
_reflns_number_gt 9021
_reflns_number_total 9475
_reflns_threshold_expression F^2^>2.0\s(F^2^)
_cod_data_source_file d0dt02353a2.cif
_cod_data_source_block Hoveyda-Grubbs_with_C3ester_ligand
_cod_depositor_comments 'Adding full bibliography for 7704936--7704940.cif.'
_cod_database_code 7704936

loop_
_space_group_symop_id
_space_group_symop_operation_xyz
1 +X,+Y,+Z
2 -X,1/2+Y,1/2-Z
3 -X,-Y,-Z
4 +X,-1/2-Y,-1/2+Z

loop_
_atom_site_label
_atom_site_type_symbol
_atom_site_fract_x
_atom_site_fract_y
_atom_site_fract_z
_atom_site_U_iso_or_equiv
_atom_site_adp_type
_atom_site_occupancy
_atom_site_site_symmetry_order
_atom_site_calc_flag
_atom_site_refinement_flags_posn
_atom_site_refinement_flags_adp
_atom_site_refinement_flags_occupancy
_atom_site_disorder_assembly
_atom_site_disorder_group
Ru1 Ru 0.70844(2) 0.56147(2) 0.25731(2) 0.01773(6) Uani 1 1 d . . . . .
Cl1 Cl 0.87324(4) 0.50343(4) 0.22590(2) 0.02642(12) Uani 1 1 d . . . . .
Cl2 Cl 0.58859(4) 0.61069(4) 0.31967(2) 0.02295(11) Uani 1 1 d . . . . .
Cl3 Cl 0.87208(8) 0.54357(7) 0.03972(4) 0.0614(2) Uani 1 1 d . . . . .
Cl4 Cl 0.90969(7) 0.35706(6) 0.08690(4) 0.0552(2) Uani 1 1 d . . . . .
Cl5 Cl 1.08001(7) 0.50246(8) 0.10930(3) 0.0600(2) Uani 1 1 d . . . . .
Cl6 Cl 0.73742(8) 0.60131(8) 0.48395(4) 0.0659(2) Uani 1 1 d . . . . .
Cl7 Cl 0.56209(10) 0.74372(12) 0.48447(6) 0.0939(4) Uani 1 1 d . . . . .
Cl8 Cl 0.77058(11) 0.79046(9) 0.44293(5) 0.0879(4) Uani 1 1 d . . . . .
O1 O 0.81494(13) 0.68872(11) 0.28425(6) 0.0237(3) Uani 1 1 d . . . . .
O2 O 1.10945(15) 0.61394(14) 0.38266(7) 0.0353(4) Uani 1 1 d . . . . .
O3 O 1.2047(2) 0.6007(2) 0.46532(9) 0.0660(7) Uani 1 1 d . . . . .
N1 N 0.51611(16) 0.43762(12) 0.20189(8) 0.0238(4) Uani 1 1 d . . . . .
N2 N 0.62821(16) 0.36772(13) 0.26525(8) 0.0244(4) Uani 1 1 d . . . . .
C1 C 0.66836(18) 0.64254(15) 0.20065(8) 0.0225(4) Uani 1 1 d . . . . .
H1 H 0.609351 0.626406 0.172860 0.027 Uiso 1 1 calc R U . . .
C2 C 0.72878(17) 0.73206(15) 0.19914(9) 0.0211(4) Uani 1 1 d . . . . .
C3 C 0.71413(19) 0.79474(17) 0.15523(9) 0.0265(4) Uani 1 1 d . . . . .
H3 H 0.661627 0.779702 0.124473 0.032 Uiso 1 1 calc R U . . .
C4 C 0.7756(2) 0.87863(17) 0.15622(10) 0.0300(5) Uani 1 1 d . . . . .
H4 H 0.765566 0.920683 0.126152 0.036 Uiso 1 1 calc R U . . .
C5 C 0.8519(2) 0.90110(16) 0.20128(11) 0.0294(5) Uani 1 1 d . . . . .
H5 H 0.893598 0.958815 0.201750 0.035 Uiso 1 1 calc R U . . .
C6 C 0.86846(18) 0.84017(16) 0.24600(10) 0.0248(4) Uani 1 1 d . . . . .
H6 H 0.920054 0.856049 0.276936 0.030 Uiso 1 1 calc R U . . .
C7 C 0.80752(17) 0.75616(15) 0.24384(8) 0.0208(4) Uani 1 1 d . . . . .
C8 C 0.90617(19) 0.69472(18) 0.32780(9) 0.0298(5) Uani 1 1 d . . . . .
H8A H 0.893940 0.749367 0.351462 0.036 Uiso 1 1 calc R U . . .
H8B H 0.978931 0.704289 0.313124 0.036 Uiso 1 1 calc R U . . .
C9 C 0.9099(2) 0.60297(18) 0.35997(10) 0.0303(5) Uani 1 1 d . . . . .
H9A H 0.836681 0.594054 0.374336 0.036 Uiso 1 1 calc R U . . .
H9B H 0.920510 0.548747 0.335750 0.036 Uiso 1 1 calc R U . . .
C10 C 1.0047(2) 0.6034(2) 0.40638(10) 0.0323(5) Uani 1 1 d . . . . .
H10A H 0.995090 0.656978 0.431223 0.039 Uiso 1 1 calc R U . . .
H10B H 1.005115 0.543194 0.426998 0.039 Uiso 1 1 calc R U . . .
C11 C 1.2043(2) 0.61348(19) 0.41788(11) 0.0360(6) Uani 1 1 d . . . . .
C12 C 1.3074(3) 0.6299(3) 0.39086(14) 0.0499(7) Uani 1 1 d . . . . .
H12A H 1.373316 0.602119 0.412822 0.060 Uiso 1 1 calc R U . . .
H12B H 1.319085 0.698429 0.386923 0.060 Uiso 1 1 calc R U . . .
H12C H 1.297509 0.599944 0.355067 0.060 Uiso 1 1 calc R U . . .
C13 C 0.61059(18) 0.44973(15) 0.23726(8) 0.0201(4) Uani 1 1 d . . . . .
C14 C 0.4720(2) 0.33941(16) 0.20159(11) 0.0314(5) Uani 1 1 d . . . . .
H14A H 0.488525 0.304290 0.169040 0.038 Uiso 1 1 calc R U . . .
H14B H 0.389230 0.338757 0.203177 0.038 Uiso 1 1 calc R U . . .
C15 C 0.5365(2) 0.29767(17) 0.25279(11) 0.0320(5) Uani 1 1 d . . . . .
H15A H 0.488197 0.293599 0.282297 0.038 Uiso 1 1 calc R U . . .
H15B H 0.566911 0.233764 0.246117 0.038 Uiso 1 1 calc R U . . .
C16 C 0.46987(17) 0.50056(15) 0.15995(9) 0.0215(4) Uani 1 1 d . . . . .
C17 C 0.37473(18) 0.55493(15) 0.16800(9) 0.0223(4) Uani 1 1 d . . . . .
C18 C 0.32784(18) 0.61359(16) 0.12597(9) 0.0239(4) Uani 1 1 d . . . . .
H18 H 0.264546 0.652214 0.131139 0.029 Uiso 1 1 calc R U . . .
C19 C 0.37110(19) 0.61718(16) 0.07666(9) 0.0258(4) Uani 1 1 d . . . . .
C20 C 0.4655(2) 0.56168(16) 0.07005(9) 0.0270(5) Uani 1 1 d . . . . .
H20 H 0.496112 0.564050 0.036626 0.032 Uiso 1 1 calc R U . . .
C21 C 0.51626(18) 0.50285(16) 0.11111(9) 0.0244(4) Uani 1 1 d . . . . .
C22 C 0.3236(2) 0.54899(18) 0.22000(10) 0.0294(5) Uani 1 1 d . . . . .
H22A H 0.297424 0.483882 0.225091 0.035 Uiso 1 1 calc R U . . .
H22B H 0.259338 0.592906 0.218627 0.035 Uiso 1 1 calc R U . . .
H22C H 0.380701 0.566298 0.250244 0.035 Uiso 1 1 calc R U . . .
C23 C 0.3153(2) 0.6787(2) 0.03122(10) 0.0350(5) Uani 1 1 d . . . . .
H23A H 0.341848 0.744461 0.036592 0.042 Uiso 1 1 calc R U . . .
H23B H 0.232895 0.676716 0.030992 0.042 Uiso 1 1 calc R U . . .
H23C H 0.334941 0.654967 -0.003393 0.042 Uiso 1 1 calc R U . . .
C24 C 0.6202(2) 0.44547(19) 0.10367(11) 0.0339(5) Uani 1 1 d . . . . .
H24A H 0.647316 0.463406 0.069517 0.041 Uiso 1 1 calc R U . . .
H24B H 0.601279 0.377586 0.102912 0.041 Uiso 1 1 calc R U . . .
H24C H 0.679603 0.458119 0.133751 0.041 Uiso 1 1 calc R U . . .
C25 C 0.71971(18) 0.35036(15) 0.30744(9) 0.0223(4) Uani 1 1 d . . . . .
C26 C 0.81684(19) 0.30368(16) 0.29445(9) 0.0262(4) Uani 1 1 d . . . . .
C27 C 0.9055(2) 0.28871(18) 0.33546(10) 0.0316(5) Uani 1 1 d . . . . .
H27 H 0.971705 0.256780 0.327353 0.038 Uiso 1 1 calc R U . . .
C28 C 0.8995(2) 0.31946(19) 0.38816(10) 0.0332(5) Uani 1 1 d . . . . .
C29 C 0.8007(2) 0.36110(18) 0.40038(9) 0.0309(5) Uani 1 1 d . . . . .
H29 H 0.796271 0.381783 0.436351 0.037 Uiso 1 1 calc R U . . .
C30 C 0.7070(2) 0.37364(16) 0.36122(9) 0.0254(4) Uani 1 1 d . . . . .
C31 C 0.8240(2) 0.2679(2) 0.23820(11) 0.0350(5) Uani 1 1 d . . . . .
H31A H 0.852228 0.318678 0.216520 0.042 Uiso 1 1 calc R U . . .
H31B H 0.748577 0.248055 0.221613 0.042 Uiso 1 1 calc R U . . .
H31C H 0.875800 0.213441 0.239757 0.042 Uiso 1 1 calc R U . . .
C32 C 0.9973(3) 0.3041(3) 0.43220(13) 0.0498(8) Uani 1 1 d . . . . .
H32A H 0.981480 0.248897 0.454079 0.060 Uiso 1 1 calc R U . . .
H32B H 1.006904 0.360738 0.455279 0.060 Uiso 1 1 calc R U . . .
H32C H 1.066762 0.292799 0.415807 0.060 Uiso 1 1 calc R U . . .
C33 C 0.5944(2) 0.40121(18) 0.37846(11) 0.0331(5) Uani 1 1 d . . . . .
H33A H 0.558044 0.344791 0.391692 0.040 Uiso 1 1 calc R U . . .
H33B H 0.545740 0.427998 0.347504 0.040 Uiso 1 1 calc R U . . .
H33C H 0.606275 0.448754 0.407379 0.040 Uiso 1 1 calc R U . . .
C34 C 0.9343(2) 0.4795(2) 0.09617(10) 0.0350(5) Uani 1 1 d . . . . .
H34 H 0.898064 0.500307 0.128333 0.042 Uiso 1 1 calc R U . . .
C35 C 0.6713(3) 0.7003(3) 0.45023(14) 0.0568(9) Uani 1 1 d . . . . .
H35 H 0.637526 0.679601 0.413313 0.068 Uiso 1 1 calc R U . . .

loop_
_atom_site_aniso_label
_atom_site_aniso_U_11
_atom_site_aniso_U_22
_atom_site_aniso_U_33
_atom_site_aniso_U_23
_atom_site_aniso_U_13
_atom_site_aniso_U_12
Ru1 0.01925(9) 0.01588(9) 0.01783(9) -0.00038(5) 0.00142(6) -0.00239(5)
Cl1 0.0221(2) 0.0307(3) 0.0273(3) -0.0029(2) 0.00622(19) -0.0011(2)
Cl2 0.0273(2) 0.0201(2) 0.0216(2) -0.00165(18) 0.00378(18) 0.00247(18)
Cl3 0.0575(5) 0.0661(5) 0.0592(5) 0.0330(4) 0.0018(4) -0.0025(4)
Cl4 0.0426(4) 0.0369(4) 0.0796(6) -0.0015(4) -0.0177(4) 0.0052(3)
Cl5 0.0395(4) 0.0901(7) 0.0490(4) -0.0070(4) -0.0003(3) -0.0225(4)
Cl6 0.0617(5) 0.0881(7) 0.0464(4) -0.0103(4) 0.0009(4) 0.0078(5)
Cl7 0.0586(6) 0.1280(11) 0.0969(9) -0.0309(8) 0.0168(6) 0.0231(7)
Cl8 0.0941(8) 0.0820(8) 0.0917(8) -0.0382(6) 0.0281(6) -0.0266(6)
O1 0.0257(7) 0.0206(7) 0.0232(7) 0.0012(6) -0.0027(6) -0.0060(6)
O2 0.0287(9) 0.0435(10) 0.0330(9) 0.0061(8) 0.0014(7) -0.0004(8)
O3 0.0504(13) 0.113(2) 0.0319(11) -0.0031(13) -0.0054(9) 0.0053(14)
N1 0.0218(9) 0.0175(9) 0.0308(10) -0.0006(7) -0.0016(7) -0.0030(7)
N2 0.0256(9) 0.0204(9) 0.0261(9) 0.0029(7) -0.0014(7) -0.0074(7)
C1 0.0234(10) 0.0219(10) 0.0218(10) -0.0006(8) 0.0014(8) -0.0035(8)
C2 0.0204(9) 0.0196(10) 0.0239(10) 0.0011(8) 0.0050(8) -0.0003(8)
C3 0.0261(10) 0.0266(11) 0.0266(11) 0.0047(9) 0.0029(8) 0.0009(9)
C4 0.0306(11) 0.0243(11) 0.0357(12) 0.0094(9) 0.0070(9) -0.0003(9)
C5 0.0279(11) 0.0200(10) 0.0421(13) 0.0030(9) 0.0111(9) -0.0033(9)
C6 0.0214(10) 0.0209(10) 0.0326(11) -0.0018(8) 0.0051(8) -0.0021(8)
C7 0.0206(9) 0.0185(10) 0.0238(10) 0.0004(7) 0.0053(8) 0.0005(7)
C8 0.0248(11) 0.0351(13) 0.0274(11) 0.0039(9) -0.0047(9) -0.0102(9)
C9 0.0293(11) 0.0328(13) 0.0279(11) 0.0029(9) -0.0003(9) -0.0056(9)
C10 0.0344(12) 0.0377(13) 0.0240(11) 0.0024(10) 0.0011(9) -0.0040(10)
C11 0.0418(14) 0.0313(13) 0.0325(13) -0.0037(10) -0.0049(10) 0.0025(11)
C12 0.0351(14) 0.0553(19) 0.0565(18) 0.0082(15) -0.0054(13) -0.0045(13)
C13 0.0205(9) 0.0192(9) 0.0210(9) -0.0017(7) 0.0040(7) -0.0003(7)
C14 0.0307(12) 0.0196(10) 0.0413(13) 0.0019(9) -0.0060(10) -0.0074(9)
C15 0.0299(11) 0.0230(11) 0.0408(13) 0.0049(10) -0.0049(10) -0.0098(9)
C16 0.0196(9) 0.0183(9) 0.0254(10) -0.0030(8) -0.0022(8) -0.0030(7)
C17 0.0199(9) 0.0196(10) 0.0271(10) -0.0047(8) 0.0013(8) -0.0037(7)
C18 0.0208(9) 0.0215(10) 0.0284(11) -0.0050(8) -0.0002(8) 0.0012(8)
C19 0.0285(11) 0.0235(10) 0.0236(10) -0.0063(8) -0.0039(8) 0.0004(9)
C20 0.0305(11) 0.0283(11) 0.0219(10) -0.0070(8) 0.0016(8) 0.0005(9)
C21 0.0230(10) 0.0225(10) 0.0270(10) -0.0078(8) 0.0005(8) 0.0006(8)
C22 0.0278(11) 0.0291(12) 0.0324(12) 0.0004(9) 0.0081(9) -0.0002(9)
C23 0.0429(14) 0.0360(13) 0.0240(11) -0.0031(10) -0.0039(10) 0.0101(11)
C24 0.0306(12) 0.0384(14) 0.0328(12) -0.0078(10) 0.0042(10) 0.0080(10)
C25 0.0243(10) 0.0187(9) 0.0234(10) 0.0036(8) 0.0006(8) -0.0056(8)
C26 0.0272(11) 0.0252(11) 0.0267(11) 0.0039(9) 0.0055(8) -0.0053(9)
C27 0.0234(11) 0.0338(13) 0.0382(13) 0.0091(10) 0.0054(9) -0.0020(9)
C28 0.0315(12) 0.0359(13) 0.0303(12) 0.0115(10) -0.0036(9) -0.0112(10)
C29 0.0391(13) 0.0309(12) 0.0221(10) 0.0030(9) 0.0020(9) -0.0107(10)
C30 0.0317(11) 0.0195(10) 0.0253(10) 0.0020(8) 0.0049(8) -0.0050(8)
C31 0.0392(13) 0.0343(13) 0.0332(13) -0.0031(10) 0.0118(10) -0.0013(11)
C32 0.0381(15) 0.064(2) 0.0429(16) 0.0169(15) -0.0110(12) -0.0104(14)
C33 0.0402(13) 0.0277(12) 0.0339(12) 0.0035(10) 0.0147(10) 0.0015(10)
C34 0.0346(13) 0.0412(14) 0.0287(12) 0.0004(10) 0.0020(9) -0.0060(11)
C35 0.0478(17) 0.078(2) 0.0420(16) -0.0258(16) -0.0029(13) 0.0028(17)

loop_
_atom_type_symbol
_atom_type_description
_atom_type_scat_dispersion_real
_atom_type_scat_dispersion_imag
_atom_type_scat_source
C C 0.0033 0.0016
;
International Tables for Crystallography
(Vol. C, Tables 4.2.6.8 and 6.1.1.4)
;
H H 0.0000 0.0000
;
International Tables for Crystallography
(Vol. C, Table 6.1.1.4)
;
N N 0.0061 0.0033
;
International Tables for Crystallography
(Vol. C, Tables 4.2.6.8 and 6.1.1.4)
;
Cl Cl 0.1484 0.1585
;
International Tables for Crystallography
(Vol. C, Tables 4.2.6.8 and 6.1.1.4)
;
O O 0.0106 0.0060
;
International Tables for Crystallography
(Vol. C, Tables 4.2.6.8 and 6.1.1.4)
;
Ru Ru -1.2594 0.8363
;
International Tables for Crystallography
(Vol. C, Tables 4.2.6.8 and 6.1.1.4)
;

loop_
_geom_angle_atom_site_label_1
_geom_angle_atom_site_label_2
_geom_angle_atom_site_label_3
_geom_angle
_geom_angle_site_symmetry_1
_geom_angle_site_symmetry_3
_geom_angle_publ_flag
C1 Ru1 C13 102.16(9) . . ?
C1 Ru1 O1 79.49(8) . . ?
C13 Ru1 O1 176.85(7) . . ?
C1 Ru1 Cl2 101.91(7) . . ?
C13 Ru1 Cl2 90.81(6) . . ?
O1 Ru1 Cl2 86.21(4) . . ?
C1 Ru1 Cl1 96.16(7) . . ?
C13 Ru1 Cl1 97.43(6) . . ?
O1 Ru1 Cl1 85.00(4) . . ?
Cl2 Ru1 Cl1 158.10(2) . . ?
C7 O1 C8 118.98(17) . . ?
C7 O1 Ru1 110.32(12) . . ?
C8 O1 Ru1 128.08(13) . . ?
C11 O2 C10 115.4(2) . . ?
C13 N1 C16 127.87(18) . . ?
C13 N1 C14 112.83(18) . . ?
C16 N1 C14 118.15(18) . . ?
C13 N2 C25 125.29(18) . . ?
C13 N2 C15 113.49(18) . . ?
C25 N2 C15 120.93(18) . . ?
C2 C1 Ru1 118.51(15) . . ?
C2 C1 H1 120.7 . . ?
Ru1 C1 H1 120.7 . . ?
C3 C2 C7 118.3(2) . . ?
C3 C2 C1 123.5(2) . . ?
C7 C2 C1 118.15(19) . . ?
C4 C3 C2 120.5(2) . . ?
C4 C3 H3 119.7 . . ?
C2 C3 H3 119.7 . . ?
C3 C4 C5 119.9(2) . . ?
C3 C4 H4 120.1 . . ?
C5 C4 H4 120.1 . . ?
C4 C5 C6 121.1(2) . . ?
C4 C5 H5 119.4 . . ?
C6 C5 H5 119.4 . . ?
C7 C6 C5 118.1(2) . . ?
C7 C6 H6 121.0 . . ?
C5 C6 H6 121.0 . . ?
O1 C7 C6 125.00(19) . . ?
O1 C7 C2 112.90(18) . . ?
C6 C7 C2 122.1(2) . . ?
O1 C8 C9 108.57(18) . . ?
O1 C8 H8A 110.0 . . ?
C9 C8 H8A 110.0 . . ?
O1 C8 H8B 110.0 . . ?
C9 C8 H8B 110.0 . . ?
H8A C8 H8B 108.4 . . ?
C10 C9 C8 111.8(2) . . ?
C10 C9 H9A 109.3 . . ?
C8 C9 H9A 109.3 . . ?
C10 C9 H9B 109.3 . . ?
C8 C9 H9B 109.3 . . ?
H9A C9 H9B 107.9 . . ?
O2 C10 C9 106.59(19) . . ?
O2 C10 H10A 110.4 . . ?
C9 C10 H10A 110.4 . . ?
O2 C10 H10B 110.4 . . ?
C9 C10 H10B 110.4 . . ?
H10A C10 H10B 108.6 . . ?
O3 C11 O2 123.2(3) . . ?
O3 C11 C12 124.7(3) . . ?
O2 C11 C12 112.1(2) . . ?
C11 C12 H12A 109.5 . . ?
C11 C12 H12B 109.5 . . ?
H12A C12 H12B 109.5 . . ?
C11 C12 H12C 109.5 . . ?
H12A C12 H12C 109.5 . . ?
H12B C12 H12C 109.5 . . ?
N1 C13 N2 107.01(18) . . ?
N1 C13 Ru1 132.83(16) . . ?
N2 C13 Ru1 119.87(15) . . ?
N1 C14 C15 102.36(18) . . ?
N1 C14 H14A 111.3 . . ?
C15 C14 H14A 111.3 . . ?
N1 C14 H14B 111.3 . . ?
C15 C14 H14B 111.3 . . ?
H14A C14 H14B 109.2 . . ?
N2 C15 C14 101.65(18) . . ?
N2 C15 H15A 111.4 . . ?
C14 C15 H15A 111.4 . . ?
N2 C15 H15B 111.4 . . ?
C14 C15 H15B 111.4 . . ?
H15A C15 H15B 109.3 . . ?
C21 C16 C17 121.7(2) . . ?
C21 C16 N1 119.60(19) . . ?
C17 C16 N1 118.6(2) . . ?
C18 C17 C16 118.0(2) . . ?
C18 C17 C22 121.0(2) . . ?
C16 C17 C22 121.0(2) . . ?
C19 C18 C17 121.9(2) . . ?
C19 C18 H18 119.1 . . ?
C17 C18 H18 119.1 . . ?
C18 C19 C20 118.5(2) . . ?
C18 C19 C23 120.4(2) . . ?
C20 C19 C23 121.1(2) . . ?
C21 C20 C19 121.8(2) . . ?
C21 C20 H20 119.1 . . ?
C19 C20 H20 119.1 . . ?
C20 C21 C16 118.1(2) . . ?
C20 C21 C24 120.9(2) . . ?
C16 C21 C24 120.9(2) . . ?
C17 C22 H22A 109.5 . . ?
C17 C22 H22B 109.5 . . ?
H22A C22 H22B 109.5 . . ?
C17 C22 H22C 109.5 . . ?
H22A C22 H22C 109.5 . . ?
H22B C22 H22C 109.5 . . ?
C19 C23 H23A 109.5 . . ?
C19 C23 H23B 109.5 . . ?
H23A C23 H23B 109.5 . . ?
C19 C23 H23C 109.5 . . ?
H23A C23 H23C 109.5 . . ?
H23B C23 H23C 109.5 . . ?
C21 C24 H24A 109.5 . . ?
C21 C24 H24B 109.5 . . ?
H24A C24 H24B 109.5 . . ?
C21 C24 H24C 109.5 . . ?
H24A C24 H24C 109.5 . . ?
H24B C24 H24C 109.5 . . ?
C26 C25 C30 121.3(2) . . ?
C26 C25 N2 118.8(2) . . ?
C30 C25 N2 119.7(2) . . ?
C27 C26 C25 118.2(2) . . ?
C27 C26 C31 120.6(2) . . ?
C25 C26 C31 121.1(2) . . ?
C26 C27 C28 121.5(2) . . ?
C26 C27 H27 119.2 . . ?
C28 C27 H27 119.2 . . ?
C29 C28 C27 119.0(2) . . ?
C29 C28 C32 120.0(3) . . ?
C27 C28 C32 121.0(3) . . ?
C28 C29 C30 121.8(2) . . ?
C28 C29 H29 119.1 . . ?
C30 C29 H29 119.1 . . ?
C29 C30 C25 117.7(2) . . ?
C29 C30 C33 119.5(2) . . ?
C25 C30 C33 122.5(2) . . ?
C26 C31 H31A 109.5 . . ?
C26 C31 H31B 109.5 . . ?
H31A C31 H31B 109.5 . . ?
C26 C31 H31C 109.5 . . ?
H31A C31 H31C 109.5 . . ?
H31B C31 H31C 109.5 . . ?
C28 C32 H32A 109.5 . . ?
C28 C32 H32B 109.5 . . ?
H32A C32 H32B 109.5 . . ?
C28 C32 H32C 109.5 . . ?
H32A C32 H32C 109.5 . . ?
H32B C32 H32C 109.5 . . ?
C30 C33 H33A 109.5 . . ?
C30 C33 H33B 109.5 . . ?
H33A C33 H33B 109.5 . . ?
C30 C33 H33C 109.5 . . ?
H33A C33 H33C 109.5 . . ?
H33B C33 H33C 109.5 . . ?
Cl5 C34 Cl3 111.29(15) . . ?
Cl5 C34 Cl4 110.47(16) . . ?
Cl3 C34 Cl4 110.57(14) . . ?
Cl5 C34 H34 108.1 . . ?
Cl3 C34 H34 108.1 . . ?
Cl4 C34 H34 108.1 . . ?
Cl7 C35 Cl8 110.4(2) . . ?
Cl7 C35 Cl6 111.0(2) . . ?
Cl8 C35 Cl6 110.68(19) . . ?
Cl7 C35 H35 108.2 . . ?
Cl8 C35 H35 108.2 . . ?
Cl6 C35 H35 108.2 . . ?

loop_
_geom_bond_atom_site_label_1
_geom_bond_atom_site_label_2
_geom_bond_distance
_geom_bond_site_symmetry_2
_geom_bond_publ_flag
Ru1 C1 1.830(2) . ?
Ru1 C13 1.981(2) . ?
Ru1 O1 2.2455(15) . ?
Ru1 Cl2 2.3407(5) . ?
Ru1 Cl1 2.3463(5) . ?
Cl3 C34 1.754(3) . ?
Cl4 C34 1.755(3) . ?
Cl5 C34 1.754(3) . ?
Cl6 C35 1.760(4) . ?
Cl7 C35 1.750(4) . ?
Cl8 C35 1.757(4) . ?
O1 C7 1.378(3) . ?
O1 C8 1.438(3) . ?
O2 C11 1.340(3) . ?
O2 C10 1.452(3) . ?
O3 C11 1.195(4) . ?
N1 C13 1.350(3) . ?
N1 C16 1.426(3) . ?
N1 C14 1.477(3) . ?
N2 C13 1.350(3) . ?
N2 C25 1.437(3) . ?
N2 C15 1.473(3) . ?
C1 C2 1.452(3) . ?
C1 H1 0.9500 . ?
C2 C3 1.399(3) . ?
C2 C7 1.404(3) . ?
C3 C4 1.386(3) . ?
C3 H3 0.9500 . ?
C4 C5 1.389(4) . ?
C4 H4 0.9500 . ?
C5 C6 1.400(3) . ?
C5 H5 0.9500 . ?
C6 C7 1.383(3) . ?
C6 H6 0.9500 . ?
C8 C9 1.516(3) . ?
C8 H8A 0.9900 . ?
C8 H8B 0.9900 . ?
C9 C10 1.511(3) . ?
C9 H9A 0.9900 . ?
C9 H9B 0.9900 . ?
C10 H10A 0.9900 . ?
C10 H10B 0.9900 . ?
C11 C12 1.489(4) . ?
C12 H12A 0.9800 . ?
C12 H12B 0.9800 . ?
C12 H12C 0.9800 . ?
C14 C15 1.522(3) . ?
C14 H14A 0.9900 . ?
C14 H14B 0.9900 . ?
C15 H15A 0.9900 . ?
C15 H15B 0.9900 . ?
C16 C21 1.398(3) . ?
C16 C17 1.401(3) . ?
C17 C18 1.394(3) . ?
C17 C22 1.501(3) . ?
C18 C19 1.391(3) . ?
C18 H18 0.9500 . ?
C19 C20 1.394(3) . ?
C19 C23 1.511(3) . ?
C20 C21 1.393(3) . ?
C20 H20 0.9500 . ?
C21 C24 1.507(3) . ?
C22 H22A 0.9800 . ?
C22 H22B 0.9800 . ?
C22 H22C 0.9800 . ?
C23 H23A 0.9800 . ?
C23 H23B 0.9800 . ?
C23 H23C 0.9800 . ?
C24 H24A 0.9800 . ?
C24 H24B 0.9800 . ?
C24 H24C 0.9800 . ?
C25 C26 1.401(3) . ?
C25 C30 1.406(3) . ?
C26 C27 1.390(3) . ?
C26 C31 1.502(3) . ?
C27 C28 1.393(4) . ?
C27 H27 0.9500 . ?
C28 C29 1.381(4) . ?
C28 C32 1.512(3) . ?
C29 C30 1.398(3) . ?
C29 H29 0.9500 . ?
C30 C33 1.507(3) . ?
C31 H31A 0.9800 . ?
C31 H31B 0.9800 . ?
C31 H31C 0.9800 . ?
C32 H32A 0.9800 . ?
C32 H32B 0.9800 . ?
C32 H32C 0.9800 . ?
C33 H33A 0.9800 . ?
C33 H33B 0.9800 . ?
C33 H33C 0.9800 . ?
C34 H34 1.0000 . ?
C35 H35 1.0000 . ?

loop_
_geom_torsion_atom_site_label_1
_geom_torsion_atom_site_label_2
_geom_torsion_atom_site_label_3
_geom_torsion_atom_site_label_4
_geom_torsion
_geom_torsion_site_symmetry_1
_geom_torsion_site_symmetry_2
_geom_torsion_site_symmetry_3
_geom_torsion_site_symmetry_4
_geom_torsion_publ_flag
C13 Ru1 C1 C2 -176.06(16) . . . . ?
O1 Ru1 C1 C2 6.67(16) . . . . ?
Cl2 Ru1 C1 C2 90.48(16) . . . . ?
Cl1 Ru1 C1 C2 -77.07(16) . . . . ?
Ru1 C1 C2 C3 172.87(17) . . . . ?
Ru1 C1 C2 C7 -6.0(3) . . . . ?
C7 C2 C3 C4 -0.4(3) . . . . ?
C1 C2 C3 C4 -179.3(2) . . . . ?
C2 C3 C4 C5 -0.4(4) . . . . ?
C3 C4 C5 C6 0.2(4) . . . . ?
C4 C5 C6 C7 0.7(3) . . . . ?
C8 O1 C7 C6 -12.4(3) . . . . ?
Ru1 O1 C7 C6 -175.54(17) . . . . ?
C8 O1 C7 C2 168.54(19) . . . . ?
Ru1 O1 C7 C2 5.4(2) . . . . ?
C5 C6 C7 O1 179.5(2) . . . . ?
C5 C6 C7 C2 -1.5(3) . . . . ?
C3 C2 C7 O1 -179.57(19) . . . . ?
C1 C2 C7 O1 -0.6(3) . . . . ?
C3 C2 C7 C6 1.4(3) . . . . ?
C1 C2 C7 C6 -179.68(19) . . . . ?
C7 O1 C8 C9 -168.41(19) . . . . ?
Ru1 O1 C8 C9 -8.7(3) . . . . ?
O1 C8 C9 C10 179.5(2) . . . . ?
C11 O2 C10 C9 -178.4(2) . . . . ?
C8 C9 C10 O2 -60.6(3) . . . . ?
C10 O2 C11 O3 3.6(4) . . . . ?
C10 O2 C11 C12 -176.8(2) . . . . ?
C16 N1 C13 N2 -173.1(2) . . . . ?
C14 N1 C13 N2 -5.8(3) . . . . ?
C16 N1 C13 Ru1 13.3(4) . . . . ?
C14 N1 C13 Ru1 -179.37(18) . . . . ?
C25 N2 C13 N1 -179.5(2) . . . . ?
C15 N2 C13 N1 -5.7(3) . . . . ?
C25 N2 C13 Ru1 -4.9(3) . . . . ?
C15 N2 C13 Ru1 168.91(16) . . . . ?
C13 N1 C14 C15 14.0(3) . . . . ?
C16 N1 C14 C15 -177.4(2) . . . . ?
C13 N2 C15 C14 13.9(3) . . . . ?
C25 N2 C15 C14 -172.0(2) . . . . ?
N1 C14 C15 N2 -15.4(2) . . . . ?
C13 N1 C16 C21 79.5(3) . . . . ?
C14 N1 C16 C21 -87.2(3) . . . . ?
C13 N1 C16 C17 -103.9(3) . . . . ?
C14 N1 C16 C17 89.4(3) . . . . ?
C21 C16 C17 C18 -1.2(3) . . . . ?
N1 C16 C17 C18 -177.72(18) . . . . ?
C21 C16 C17 C22 177.8(2) . . . . ?
N1 C16 C17 C22 1.3(3) . . . . ?
C16 C17 C18 C19 1.7(3) . . . . ?
C22 C17 C18 C19 -177.3(2) . . . . ?
C17 C18 C19 C20 -1.4(3) . . . . ?
C17 C18 C19 C23 177.6(2) . . . . ?
C18 C19 C20 C21 0.5(3) . . . . ?
C23 C19 C20 C21 -178.4(2) . . . . ?
C19 C20 C21 C16 0.0(3) . . . . ?
C19 C20 C21 C24 -178.3(2) . . . . ?
C17 C16 C21 C20 0.4(3) . . . . ?
N1 C16 C21 C20 176.89(19) . . . . ?
C17 C16 C21 C24 178.6(2) . . . . ?
N1 C16 C21 C24 -4.8(3) . . . . ?
C13 N2 C25 C26 -96.5(3) . . . . ?
C15 N2 C25 C26 90.1(3) . . . . ?
C13 N2 C25 C30 88.3(3) . . . . ?
C15 N2 C25 C30 -85.1(3) . . . . ?
C30 C25 C26 C27 -6.0(3) . . . . ?
N2 C25 C26 C27 179.0(2) . . . . ?
C30 C25 C26 C31 172.1(2) . . . . ?
N2 C25 C26 C31 -3.0(3) . . . . ?
C25 C26 C27 C28 -0.4(3) . . . . ?
C31 C26 C27 C28 -178.5(2) . . . . ?
C26 C27 C28 C29 3.6(4) . . . . ?
C26 C27 C28 C32 -179.0(2) . . . . ?
C27 C28 C29 C30 -0.4(4) . . . . ?
C32 C28 C29 C30 -177.8(2) . . . . ?
C28 C29 C30 C25 -5.7(3) . . . . ?
C28 C29 C30 C33 168.0(2) . . . . ?
C26 C25 C30 C29 8.9(3) . . . . ?
N2 C25 C30 C29 -176.03(19) . . . . ?
C26 C25 C30 C33 -164.6(2) . . . . ?
N2 C25 C30 C33 10.5(3) . . . . ?
